data_1008287
loop_
_publ_author_name
'Darriet, B'
'Soubeyroux, J L'
'Pezat, M'
'Fruchart, D'

_publ_section_title
;
Structural and hydrogen diffusion study in the Mg~2~ Ni H~2~ system
;
_journal_coden_ASTM JCOMAH
_journal_name_full 'Journal of the Less-Common Metals'
_journal_page_first 153
_journal_page_last 162
_journal_paper_doi 10.1016/0022-5088(84)90374-6
_journal_volume 103
_journal_year 1984
_chemical_formula_structural 'Mg2 Ni D.30'
_chemical_formula_sum 'D0.3 Mg2 Ni'
_chemical_name_systematic 'Magnesium nickel deuteride (2/1/.3)'
_space_group_IT_number 180
_symmetry_cell_setting hexagonal
_symmetry_Int_Tables_number 180
_symmetry_space_group_name_Hall 'P 62 2 (0 0 4)'
_symmetry_space_group_name_H-M 'P 62 2 2'
_cell_angle_alpha 90
_cell_angle_beta 90
_cell_angle_gamma 120
_cell_formula_units_Z 6
_cell_length_a 5.256
_cell_length_b 5.256
_cell_length_c 13.435
_cell_volume 321.4
_refine_ls_R_factor_all 0.05
_cod_original_formula_sum 'D.3 Mg2 Ni'
_cod_database_code 1008287

loop_
_symmetry_equiv_pos_as_xyz
x,y,z
-y,x-y,2/3+z
y-x,-x,1/3+z
-x,-y,z
y,y-x,2/3+z
x-y,x,1/3+z
y,x,2/3-z
x-y,-y,-z
-x,y-x,1/3-z
-y,-x,2/3-z
y-x,y,-z
x,x-y,1/3-z

loop_
_atom_site_label
_atom_site_type_symbol
_atom_site_symmetry_multiplicity
_atom_site_Wyckoff_symbol
_atom_site_fract_x
_atom_site_fract_y
_atom_site_fract_z
_atom_site_occupancy
_atom_site_attached_hydrogens
_atom_site_calc_flag
Ni1 Ni0 3 b 0. 0. 0.5 1. 0 d
Ni2 Ni0 3 d 0.5 0. 0.5 1. 0 d
Mg1 Mg0 6 f 0.5 0. 0.123(1) 1. 0 d
Mg2 Mg0 6 i 0.158(4) 0.316(8) 0. 1. 0 d
D1 D0 12 k 0.32(2) 0.20(2) 0.540(12) 0.05(7) 0 d
D2 D0 6 j 0.670(11) 0.340(22) 0.5 0.135(20) 0 d

loop_
_atom_type_symbol
_atom_type_oxidation_number
Ni0 0.000
Mg0 0.000
D0 0.000
